data_2001052
loop_
_publ_author_name
'Akkurt, M.'
'G\"uldeste, A.'
'Soylu, H.'
'Altural, B.'
'Saripinar, E.'

_publ_section_title
;
 Structure of 1-amino-5-benzoyl-4-phenyl-1<i>H</i>-pyrimidine-2-thione
;
_journal_issue 2
_journal_name_full 'Acta Crystallographica Section C'
_journal_page_first 315
_journal_page_last 317
_journal_paper_doi 10.1107/S0108270191008910
_journal_volume 48
_journal_year 1992
_chemical_formula_sum 'C17 H13 N3 O S'
_chemical_formula_weight 307.38
_space_group_IT_number 14
_space_group_name_Hall '-P 2yn'
_space_group_name_H-M_alt 'P 1 21/n 1'
_symmetry_cell_setting monoclinic
_symmetry_space_group_name_Hall '-P 2yn'
_symmetry_space_group_name_H-M 'P 1 21/n 1'
_cell_angle_alpha 90
_cell_angle_beta 107.65(3)
_cell_angle_gamma 90
_cell_formula_units_Z 4
_cell_length_a 9.712(3)
_cell_length_b 15.072(3)
_cell_length_c 10.713(3)
_cell_volume 1494.3(7)
_diffrn_radiation_type Mo
_diffrn_radiation_wavelength 0.71069
_exptl_absorpt_coefficient_mu 0.211
_exptl_crystal_density_diffrn 1.366
_exptl_crystal_density_meas 1.372
_exptl_crystal_F_000 640
_cod_data_source_file mu0155.cif
_cod_data_source_block mu0155a
_cod_original_cell_volume 1494.34
_cod_original_formula_sum 'C17 H13 N3 O1 S1'
_cod_database_code 2001052

loop_
_space_group_symop_id
_space_group_symop_operation_xyz
1 x,y,z
2 -x+1/2,y+1/2,-z+1/2
3 -x,-y,-z
4 x+1/2,-y+1/2,z+1/2

loop_
_atom_site_label
_atom_site_fract_x
_atom_site_fract_y
_atom_site_fract_z
_atom_site_U_iso_or_equiv
N1 .1210(2) .58360(10) .5118(2) .03300(10)
C2 .1508(3) .5397(2) .4088(3) .03450(10)
N3 .0947(2) .5754(2) .2877(2) .03470(10)
C4 .0159(3) .6487(2) .2683(2) .03000(10)
C5 -.0193(3) .6921(2) .3718(2) .03030(10)
C6 .0377(3) .6555(2) .4947(3) .03410(10)
N10 .1715(3) .5472(2) .6393(2) .04470(10)
S20 .25420(10) .44900(10) .43770(10) .05110(10)
C41 -.0305(3) .6820(2) .1306(2) .03390(10)
C42 -.0194(3) .7705(2) .1017(3) .437(2)
C43 -.0603(4) .7991(2) -.0286(3) .0542(2)
C44 -.1124(4) .7379(3) -.1281(3) .0562(2)
C45 -.1222(4) .6500(3) -.1002(3) .0510(2)
C46 -.0801(3) .6206(2) .0297(3) .0394(2)
O50 -.2270(2) .77510(10) .2612(2) .04610(10)
C50 -.1212(3) .7678(2) .3578(2) .03380(10)
C51 -.0936(3) .8318(2) .4681(2) .03220(10)
C52 .0478(3) .8555(2) .5379(3) .0455(2)
C53 .0709(4) .9151(3) .6397(4) .0608(2)
C54 -.0421(4) .9503(2) .6742(3) .0591(3)
C55 -.1829(4) .9272(2) .6050(3) .0553(2)
C56 -.2081(3) .8690(2) .5014(3) .0429(2)
H101 .206(4) .591(2) .688(3) ?
H102 .233(4) .494(2) .634(3) ?
H6 .009(4) .677(2) .568(3) ?
H42 .019(4) .814(2) .176(3) ?
H43 -.056(4) .860(2) -.050(3) ?
H44 -.145(4) .762(2) -.223(3) ?
H45 -.146(4) .602(2) -.162(3) ?
H46 -.088(4) .558(2) .048(3) ?
H52 .132(4) .830(2) .506(3) ?
H53 .168(4) .930(2) .680(3) ?
H54 -.029(4) .997(2) .743(3) ?
H55 -.260(4) .945(2) .639(3) ?
H56 -.305(4) .847(2) .453(3) ?

loop_
_geom_bond_atom_site_label_1
_geom_bond_atom_site_label_2
_geom_bond_distance
N1 C2 1.390(3)
N1 C6 1.332(3)
N1 N10 1.414(3)
C2 N3 1.357(3)
C2 S20 1.669(3)
N3 C4 1.324(3)
C4 C5 1.415(4)
C4 C41 1.492(3)
C41 C42 1.381(4)
C42 C43 1.398(4)
C43 C44 1.384(5)
C44 C45 1.367(5)
N10 H101 0.84(4)
N10 H102 1.01(4)
H6 C6 0.96(3)
H42 C42 1.01(3)
H43 C43 0.95(4)
H44 C44 1.04(3)
C45 C46 1.399(4)
C46 C41 1.393(4)
C5 C6 1.379(3)
C5 C50 1.489(4)
C50 O50 1.222(3)
C50 C51 1.486(4)
C51 C52 1.396(4)
C52 C53 1.378(4)
C53 C54 1.367(5)
C54 C55 1.387(5)
C55 C56 1.378(4)
C56 C51 1.384(4)
H45 C45 0.96(4)
H46 C46 0.98(4)
H52 C52 1.04(3)
H53 C53 0.94(3)
H54 C54 1.00(4)
H55 C55 0.97(4)
H56 C56 0.98(3)
